data_1567687
loop_
_publ_author_name
'Xu, Heng'
'Zhang, Le-Xi'
'Xing, Yue'
'Yin, Yanyan'
'Tang, Bo'
'Bie, Lijian'

_publ_section_title
;
 Self-assembled mononuclear complexes: open metal sites and inverse
 dimension-dependent catalytic activity for Knoevenagel condensation and
 CO2 cycloaddition
;
_journal_name_full Nanoscale
_journal_paper_doi 10.1039/D2NR04103K
_journal_year 2022
_chemical_formula_sum 'C13 H8 Cu N2 O4 S'
_chemical_formula_weight 351.81
_space_group_IT_number 14
_space_group_name_Hall '-P 2yn'
_space_group_name_H-M_alt 'P 1 21/n 1'
_symmetry_cell_setting monoclinic
_symmetry_space_group_name_H-M 'P 1 21/n 1'
_atom_sites_solution_hydrogens geom
_atom_sites_solution_primary direct
_atom_sites_solution_secondary difmap
_audit_creation_method SHELXL-97
_audit_update_record
;
2021-12-26 deposited with the CCDC.	2022-09-21 downloaded from the CCDC.
;
_cell_angle_alpha 90.00
_cell_angle_beta 93.726(2)
_cell_angle_gamma 90.00
_cell_formula_units_Z 4
_cell_length_a 6.17103(14)
_cell_length_b 31.0014(7)
_cell_length_c 6.95964(16)
_cell_measurement_reflns_used 3818
_cell_measurement_temperature 293(2)
_cell_measurement_theta_max 78.9180
_cell_measurement_theta_min 5.6570
_cell_volume 1328.64(5)
_computing_structure_refinement 'SHELXL-97 (Sheldrick, 1997)'
_computing_structure_solution 'SHELXS-97 (Sheldrick, 1990)'
_diffrn_ambient_temperature 293(2)
_diffrn_measured_fraction_theta_full 0.975
_diffrn_measured_fraction_theta_max 0.975
_diffrn_measurement_device_type 'XtaLAB AFC12 (RINC): Kappa dual home/near'
_diffrn_radiation_monochromator graphite
_diffrn_radiation_source 'fine-focus sealed tube'
_diffrn_radiation_type CuK\a
_diffrn_radiation_wavelength 1.54184
_diffrn_reflns_av_R_equivalents 0.0461
_diffrn_reflns_av_sigmaI/netI 0.0513
_diffrn_reflns_limit_h_max 7
_diffrn_reflns_limit_h_min -7
_diffrn_reflns_limit_k_max 37
_diffrn_reflns_limit_k_min -38
_diffrn_reflns_limit_l_max 8
_diffrn_reflns_limit_l_min -8
_diffrn_reflns_number 7506
_diffrn_reflns_theta_full 79.12
_diffrn_reflns_theta_max 79.12
_diffrn_reflns_theta_min 2.85
_exptl_absorpt_coefficient_mu 3.967
_exptl_absorpt_correction_T_max 0.6925
_exptl_absorpt_correction_T_min 0.3824
_exptl_absorpt_correction_type multi-scan
_exptl_crystal_colour blue
_exptl_crystal_density_diffrn 1.759
_exptl_crystal_density_method 'not measured'
_exptl_crystal_description plate
_exptl_crystal_F_000 708
_exptl_crystal_size_max 0.30
_exptl_crystal_size_mid 0.30
_exptl_crystal_size_min 0.10
_refine_diff_density_max 1.686
_refine_diff_density_min -1.135
_refine_diff_density_rms 0.130
_refine_ls_extinction_method none
_refine_ls_goodness_of_fit_ref 1.275
_refine_ls_hydrogen_treatment mixed
_refine_ls_matrix_type full
_refine_ls_number_parameters 190
_refine_ls_number_reflns 2801
_refine_ls_number_restraints 1
_refine_ls_restrained_S_all 2.964
_refine_ls_R_factor_all 0.0662
_refine_ls_R_factor_gt 0.0607
_refine_ls_shift/su_max 0.031
_refine_ls_shift/su_mean 0.001
_refine_ls_structure_factor_coef Fsqd
_refine_ls_weighting_details 'calc w=1/[\s^2^(Fo^2^)+(0.1040P)^2^+0.7035P] where P=(Fo^2^+2Fc^2^)/3'
_refine_ls_weighting_scheme calc
_refine_ls_wR_factor_gt 0.1794
_refine_ls_wR_factor_ref 0.1853
_reflns_number_gt 2473
_reflns_number_total 2801
_reflns_threshold_expression >2sigma(I)
_cod_data_source_file d2nr04103k3.cif
_cod_data_source_block Cu-TMA-3Cnpy
_cod_original_sg_symbol_H-M P21/n
_cod_database_code 1567687

loop_
_symmetry_equiv_pos_as_xyz
'x, y, z'
'-x+1/2, y+1/2, -z+1/2'
'-x, -y, -z'
'x-1/2, -y-1/2, z-1/2'

loop_
_atom_site_label
_atom_site_type_symbol
_atom_site_fract_x
_atom_site_fract_y
_atom_site_fract_z
_atom_site_U_iso_or_equiv
_atom_site_adp_type
_atom_site_occupancy
_atom_site_symmetry_multiplicity
_atom_site_calc_flag
_atom_site_refinement_flags
_atom_site_disorder_assembly
_atom_site_disorder_group
C6 C 0.8044(12) 0.2869(2) 0.6305(11) 0.0199(15) Uani 1 1 d . . .
Cu1 Cu 1.01310(18) 0.21567(3) 0.80291(15) 0.0205(5) Uani 1 1 d . . .
S1 S 0.9060(8) 0.43719(9) 0.8720(5) 0.0707(12) Uani 1 1 d . . .
O3 O 0.8391(10) 0.24317(19) 1.0008(8) 0.0270(13) Uani 1 1 d . . .
C7 C 0.8057(12) 0.2831(2) 0.9903(11) 0.0209(15) Uani 1 1 d . . .
O1 O 0.8406(10) 0.24732(19) 0.6056(8) 0.0280(13) Uani 1 1 d . . .
N1 N 0.8411(11) 0.1514(2) 0.7896(11) 0.0264(15) Uani 1 1 d . . .
C2 C 0.8517(14) 0.3560(3) 0.8288(11) 0.0260(17) Uani 1 1 d . . .
C11 C 0.8936(16) 0.0752(3) 0.8113(14) 0.0338(19) Uani 1 1 d . . .
C5 C 0.8930(12) 0.3084(3) 0.8202(11) 0.0206(15) Uani 1 1 d . . .
H5 H 1.0509 0.3045 0.8281 0.025 Uiso 1 1 calc R . .
C8 C 0.6428(14) 0.1456(3) 0.8528(14) 0.0326(19) Uani 1 1 d . . .
H8 H 0.5555 0.1697 0.8665 0.039 Uiso 1 1 calc R . .
C3 C 0.6438(19) 0.3756(3) 0.7918(15) 0.040(2) Uani 1 1 d . . .
H3 H 0.5171 0.3603 0.7593 0.048 Uiso 1 1 calc R . .
C9 C 0.5615(15) 0.1059(4) 0.8986(15) 0.039(2) Uani 1 1 d . . .
H9 H 0.4230 0.1035 0.9430 0.046 Uiso 1 1 calc R . .
N2 N 1.156(2) 0.0112(3) 0.785(2) 0.076(4) Uani 1 1 d . . .
C13 C 1.039(2) 0.0393(4) 0.7955(19) 0.049(3) Uani 1 1 d . . .
C10 C 0.6869(18) 0.0696(3) 0.8782(16) 0.042(2) Uani 1 1 d . . .
H10 H 0.6357 0.0424 0.9079 0.050 Uiso 1 1 calc R . .
C1 C 1.007(2) 0.3858(3) 0.8748(16) 0.042(2) Uani 1 1 d . . .
H1 H 1.1526 0.3791 0.9045 0.051 Uiso 1 1 calc R . .
C12 C 0.9642(14) 0.1165(3) 0.7672(13) 0.0279(17) Uani 1 1 d . . .
H12 H 1.1012 0.1199 0.7208 0.034 Uiso 1 1 calc R . .
C4 C 0.653(3) 0.4203(4) 0.8099(17) 0.059(4) Uani 1 1 d . . .
H4 H 0.5337 0.4385 0.7901 0.071 Uiso 1 1 calc R . .
O2 O 0.7006(9) 0.30983(19) 0.5174(8) 0.0254(12) Uani 1 1 d D . .
O4 O 0.7064(10) 0.30458(19) 1.1008(8) 0.0277(13) Uani 1 1 d D . .

loop_
_atom_site_aniso_label
_atom_site_aniso_U_11
_atom_site_aniso_U_22
_atom_site_aniso_U_33
_atom_site_aniso_U_23
_atom_site_aniso_U_13
_atom_site_aniso_U_12
C6 0.022(3) 0.024(4) 0.015(4) -0.001(3) 0.006(3) -0.002(3)
Cu1 0.0259(8) 0.0205(8) 0.0157(8) -0.0005(4) 0.0054(5) 0.0036(4)
S1 0.128(3) 0.0282(14) 0.058(2) -0.0068(12) 0.021(2) -0.0161(17)
O3 0.035(3) 0.023(3) 0.024(3) 0.003(2) 0.011(2) 0.004(2)
C7 0.020(3) 0.028(4) 0.015(4) -0.001(3) 0.003(3) -0.002(3)
O1 0.035(3) 0.028(3) 0.021(3) -0.004(2) -0.001(2) 0.007(2)
N1 0.026(3) 0.024(3) 0.029(4) -0.002(3) 0.005(3) -0.001(3)
C2 0.038(4) 0.027(4) 0.013(3) 0.000(3) 0.007(3) -0.003(3)
C11 0.040(5) 0.024(4) 0.038(5) 0.003(3) 0.007(4) -0.002(4)
C5 0.022(3) 0.023(4) 0.017(3) -0.001(3) 0.005(3) 0.001(3)
C8 0.029(4) 0.038(5) 0.032(5) -0.004(4) 0.005(3) 0.002(3)
C3 0.054(6) 0.033(5) 0.033(5) 0.002(4) 0.008(4) 0.011(4)
C9 0.028(4) 0.050(6) 0.039(5) 0.004(4) 0.008(4) -0.010(4)
N2 0.079(8) 0.032(5) 0.120(12) 0.010(6) 0.036(8) 0.011(5)
C13 0.057(6) 0.027(5) 0.065(8) 0.006(4) 0.014(6) -0.001(4)
C10 0.046(5) 0.037(5) 0.043(5) 0.005(4) 0.009(4) -0.014(4)
C1 0.060(6) 0.033(5) 0.034(5) -0.004(4) 0.007(4) -0.014(4)
C12 0.029(4) 0.023(4) 0.032(4) -0.001(3) 0.005(3) 0.000(3)
C4 0.095(10) 0.048(7) 0.036(6) 0.005(5) 0.013(6) 0.034(7)
O2 0.030(3) 0.026(3) 0.020(3) 0.001(2) -0.001(2) -0.002(2)
O4 0.036(3) 0.024(3) 0.024(3) -0.006(2) 0.013(2) -0.002(2)

loop_
_atom_type_symbol
_atom_type_description
_atom_type_scat_dispersion_real
_atom_type_scat_dispersion_imag
_atom_type_scat_source
C C 0.0181 0.0091 'International Tables Vol C Tables 4.2.6.8 and 6.1.1.4'
H H 0.0000 0.0000 'International Tables Vol C Tables 4.2.6.8 and 6.1.1.4'
N N 0.0311 0.0180 'International Tables Vol C Tables 4.2.6.8 and 6.1.1.4'
O O 0.0492 0.0322 'International Tables Vol C Tables 4.2.6.8 and 6.1.1.4'
Cu Cu -1.9646 0.5888 'International Tables Vol C Tables 4.2.6.8 and 6.1.1.4'
S S 0.3331 0.5567 'International Tables Vol C Tables 4.2.6.8 and 6.1.1.4'

loop_
_geom_angle_atom_site_label_1
_geom_angle_atom_site_label_2
_geom_angle_atom_site_label_3
_geom_angle
_geom_angle_site_symmetry_1
_geom_angle_site_symmetry_3
_geom_angle_publ_flag
O2 C6 O1 125.0(7) . . ?
O2 C6 C5 116.2(7) . . ?
O1 C6 C5 118.8(7) . . ?
O1 Cu1 O2 173.1(2) . 4_666 ?
O1 Cu1 O4 89.2(3) . 4_665 ?
O2 Cu1 O4 93.3(2) 4_666 4_665 ?
O1 Cu1 O3 88.7(2) . . ?
O2 Cu1 O3 88.0(2) 4_666 . ?
O4 Cu1 O3 172.6(2) 4_665 . ?
O1 Cu1 N1 100.5(3) . . ?
O2 Cu1 N1 85.9(3) 4_666 . ?
O4 Cu1 N1 89.7(3) 4_665 . ?
O3 Cu1 N1 97.6(3) . . ?
C4 S1 C1 92.7(6) . . ?
C7 O3 Cu1 118.4(5) . . ?
O4 C7 O3 126.2(8) . . ?
O4 C7 C5 115.1(7) . . ?
O3 C7 C5 118.7(7) . . ?
C6 O1 Cu1 119.1(5) . . ?
C12 N1 C8 117.9(8) . . ?
C12 N1 Cu1 116.8(6) . . ?
C8 N1 Cu1 122.8(6) . . ?
C1 C2 C3 111.6(9) . . ?
C1 C2 C5 124.1(9) . . ?
C3 C2 C5 124.4(8) . . ?
C12 C11 C10 119.6(9) . . ?
C12 C11 C13 119.3(9) . . ?
C10 C11 C13 121.1(9) . . ?
C2 C5 C7 113.5(6) . . ?
C2 C5 C6 114.1(6) . . ?
C7 C5 C6 108.3(6) . . ?
N1 C8 C9 123.4(9) . . ?
C4 C3 C2 112.1(11) . . ?
C10 C9 C8 119.4(9) . . ?
N2 C13 C11 178.9(16) . . ?
C9 C10 C11 117.7(9) . . ?
C2 C1 S1 112.2(9) . . ?
N1 C12 C11 122.0(8) . . ?
C3 C4 S1 111.4(10) . . ?
C6 O2 Cu1 120.6(5) . 4_565 ?
C7 O4 Cu1 128.5(5) . 4_566 ?

loop_
_geom_bond_atom_site_label_1
_geom_bond_atom_site_label_2
_geom_bond_distance
_geom_bond_site_symmetry_2
_geom_bond_publ_flag
C6 O2 1.213(10) . ?
C6 O1 1.260(9) . ?
C6 C5 1.547(10) . ?
Cu1 O1 1.947(6) . ?
Cu1 O2 1.992(5) 4_666 ?
Cu1 O4 2.003(6) 4_665 ?
Cu1 O3 1.992(6) . ?
Cu1 N1 2.256(7) . ?
S1 C4 1.677(18) . ?
S1 C1 1.711(12) . ?
O3 C7 1.258(10) . ?
C7 O4 1.212(10) . ?
C7 C5 1.545(10) . ?
N1 C12 1.337(11) . ?
N1 C8 1.339(11) . ?
C2 C1 1.356(14) . ?
C2 C3 1.427(13) . ?
C2 C5 1.500(11) . ?
C11 C12 1.391(12) . ?
C11 C10 1.397(14) . ?
C11 C13 1.441(15) . ?
C8 C9 1.375(14) . ?
C3 C4 1.393(16) . ?
C9 C10 1.378(16) . ?
N2 C13 1.135(16) . ?
O2 Cu1 1.992(5) 4_565 ?
O4 Cu1 2.003(6) 4_566 ?
